data_9004195
loop_
_publ_author_name
'Szymanski, J. T.'

_publ_section_title
;
 The crystal structure of beudantite, Pb(Fe,Al)3((As,S)O4)2(OH)6
;
_journal_name_full 'The Canadian Mineralogist'
_journal_page_first 923
_journal_page_last 932
_journal_volume 26
_journal_year 1988
_chemical_formula_sum 'Al0.459 As1.07 Fe2.541 O14 Pb1.002 S0.93'
_chemical_name_mineral Beudantite
_space_group_IT_number 166
_symmetry_space_group_name_Hall '-R 3 2"'
_symmetry_space_group_name_H-M 'R -3 m :H'
_cell_angle_alpha 90
_cell_angle_beta 90
_cell_angle_gamma 120
_cell_length_a 7.315
_cell_length_b 7.315
_cell_length_c 17.0355
_cell_formula_units_Z 3
_cell_volume 789.431
_database_code_amcsd 0005220
_exptl_crystal_density_diffrn 4.391
_cod_original_sg_symbol_H-M 'R -3 m'
_cod_original_formula_sum 'Pb1.002 (As1.07 S.93) (Fe2.541 Al.459) O14'
_cod_database_code 9004195

loop_
_space_group_symop_operation_xyz
x,y,z
2/3+x,1/3+y,1/3+z
1/3+x,2/3+y,2/3+z
x,x-y,z
2/3+x,1/3+x-y,1/3+z
1/3+x,2/3+x-y,2/3+z
y,x,-z
2/3+y,1/3+x,1/3-z
1/3+y,2/3+x,2/3-z
-x+y,y,z
2/3-x+y,1/3+y,1/3+z
1/3-x+y,2/3+y,2/3+z
-x,-x+y,-z
2/3-x,1/3-x+y,1/3-z
1/3-x,2/3-x+y,2/3-z
-y,-x,z
2/3-y,1/3-x,1/3+z
1/3-y,2/3-x,2/3+z
x-y,-y,-z
2/3+x-y,1/3-y,1/3-z
1/3+x-y,2/3-y,2/3-z
y,-x+y,-z
2/3+y,1/3-x+y,1/3-z
1/3+y,2/3-x+y,2/3-z
-x+y,-x,z
2/3-x+y,1/3-x,1/3+z
1/3-x+y,2/3-x,2/3+z
-x,-y,-z
2/3-x,1/3-y,1/3-z
1/3-x,2/3-y,2/3-z
-y,x-y,z
2/3-y,1/3+x-y,1/3+z
1/3-y,2/3+x-y,2/3+z
x-y,x,-z
2/3+x-y,1/3+x,1/3-z
1/3+x-y,2/3+x,2/3-z

loop_
_atom_site_aniso_label
_atom_site_aniso_U_11
_atom_site_aniso_U_22
_atom_site_aniso_U_33
_atom_site_aniso_U_12
_atom_site_aniso_U_13
_atom_site_aniso_U_23
Pb 0.02260 0.02820 0.01630 0.01410 -0.00010 -0.00020
As 0.00800 0.00800 0.01150 0.00400 0.00000 0.00000
S 0.00800 0.00800 0.01150 0.00400 0.00000 0.00000
Fe 0.00540 0.00760 0.01140 0.00270 -0.00040 -0.00020
Al 0.00540 0.00760 0.01140 0.00270 -0.00040 -0.00020
O1 0.01400 0.01400 0.05290 0.00700 0.00000 0.00000
O2 0.01940 0.02160 0.01330 0.01080 -0.00070 -0.00140
O3 0.00960 0.00940 0.01730 0.00470 0.00090 0.00180

loop_
_atom_site_label
_atom_site_fract_x
_atom_site_fract_y
_atom_site_fract_z
_atom_site_occupancy
Pb 0.03830 0.00000 0.00000 0.16700
As 0.00000 0.00000 0.31490 0.53500
S 0.00000 0.00000 0.31490 0.46500
Fe 0.00000 0.50000 0.50000 0.84700
Al 0.00000 0.50000 0.50000 0.15300
O1 0.00000 0.00000 0.40680 1.00000
O2 0.21450 0.42900 -0.05320 1.00000
O3 0.12540 0.25080 0.13430 1.00000

loop_
_cod_related_entry_id
_cod_related_entry_database
_cod_related_entry_code
1 AMCSD 0005220
